data_4036514
loop_
_publ_author_name
'Wang, Bin'
'Chen, Ying'
'Zhou, Ling'
'Wang, Jianwu'
'Tung, Chen-Ho'
'Xu, Zhenghu'

_publ_section_title
;
 Synthesis of Oxazoles by Tandem Cycloisomerization/Allylic Alkylation of
 Propargyl Amides with Allylic Alcohols: Zn(OTf)2 as \p Acid and \s Acid
 Catalyst.
;
_journal_issue 24
_journal_name_full 'The Journal of organic chemistry'
_journal_page_first 12718
_journal_page_last 12724
_journal_paper_doi 10.1021/acs.joc.5b02382
_journal_volume 80
_journal_year 2015
_chemical_formula_sum 'C26 H18 F3 N O'
_chemical_formula_weight 417.41
_space_group_crystal_system monoclinic
_space_group_IT_number 15
_space_group_name_Hall '-C 2yc'
_space_group_name_H-M_alt 'C 1 2/c 1'
_atom_sites_solution_hydrogens geom
_atom_sites_solution_primary direct
_atom_sites_solution_secondary difmap
_audit_creation_method SHELXL-97
_cell_angle_alpha 90.00
_cell_angle_beta 105.586(3)
_cell_angle_gamma 90.00
_cell_formula_units_Z 8
_cell_length_a 32.979(13)
_cell_length_b 5.836(2)
_cell_length_c 23.108(9)
_cell_measurement_temperature 298(2)
_cell_volume 4284(3)
_computing_structure_refinement 'SHELXL-97 (Sheldrick, 1997)'
_computing_structure_solution 'SHELXS-97 (Sheldrick, 1990)'
_diffrn_ambient_temperature 298(2)
_diffrn_measured_fraction_theta_full 0.999
_diffrn_measured_fraction_theta_max 0.999
_diffrn_measurement_device_type 'bruker apex II'
_diffrn_radiation_monochromator graphite
_diffrn_radiation_source 'fine-focus sealed tube'
_diffrn_radiation_type MoK\a
_diffrn_radiation_wavelength 0.71073
_diffrn_reflns_av_R_equivalents 0.0698
_diffrn_reflns_av_sigmaI/netI 0.0571
_diffrn_reflns_limit_h_max 38
_diffrn_reflns_limit_h_min -38
_diffrn_reflns_limit_k_max 6
_diffrn_reflns_limit_k_min -6
_diffrn_reflns_limit_l_max 27
_diffrn_reflns_limit_l_min -27
_diffrn_reflns_number 18201
_diffrn_reflns_theta_full 24.99
_diffrn_reflns_theta_max 24.99
_diffrn_reflns_theta_min 2.56
_exptl_absorpt_coefficient_mu 0.097
_exptl_absorpt_correction_T_max 0.9923
_exptl_absorpt_correction_T_min 0.9904
_exptl_crystal_colour PALE-YELLOW
_exptl_crystal_density_diffrn 1.294
_exptl_crystal_density_method 'not measured'
_exptl_crystal_description block
_exptl_crystal_F_000 1728
_exptl_crystal_size_max 0.10
_exptl_crystal_size_mid 0.08
_exptl_crystal_size_min 0.08
_refine_diff_density_max 0.217
_refine_diff_density_min -0.313
_refine_diff_density_rms 0.042
_refine_ls_extinction_method none
_refine_ls_goodness_of_fit_ref 1.022
_refine_ls_hydrogen_treatment mixed
_refine_ls_matrix_type full
_refine_ls_number_parameters 280
_refine_ls_number_reflns 3757
_refine_ls_number_restraints 6
_refine_ls_restrained_S_all 1.033
_refine_ls_R_factor_all 0.1204
_refine_ls_R_factor_gt 0.0636
_refine_ls_shift/su_max 0.000
_refine_ls_shift/su_mean 0.000
_refine_ls_structure_factor_coef Fsqd
_refine_ls_weighting_details 'calc w=1/[\s^2^(Fo^2^)+(0.0758P)^2^+4.9045P] where P=(Fo^2^+2Fc^2^)/3'
_refine_ls_weighting_scheme calc
_refine_ls_wR_factor_gt 0.1560
_refine_ls_wR_factor_ref 0.1938
_reflns_number_gt 2125
_reflns_number_total 3757
_reflns_threshold_expression >2sigma(I)
_cod_data_source_file jo5b02382_si_002.cif
_cod_data_source_block p
_cod_database_code 4036514

loop_
_symmetry_equiv_pos_as_xyz
'x, y, z'
'-x, y, -z+1/2'
'x+1/2, y+1/2, z'
'-x+1/2, y+1/2, -z+1/2'
'-x, -y, -z'
'x, -y, z-1/2'
'-x+1/2, -y+1/2, -z'
'x+1/2, -y+1/2, z-1/2'

loop_
_atom_site_label
_atom_site_type_symbol
_atom_site_fract_x
_atom_site_fract_y
_atom_site_fract_z
_atom_site_U_iso_or_equiv
_atom_site_adp_type
_atom_site_occupancy
_atom_site_symmetry_multiplicity
_atom_site_calc_flag
_atom_site_refinement_flags
C1 C 0.73817(11) 0.8940(6) 0.67300(14) 0.0591(9) Uani 1 1 d .
H1 H 0.7180 1.0081 0.6695 0.071 Uiso 1 1 calc R
C2 C 0.77740(13) 0.9227(7) 0.71264(15) 0.0707(10) Uani 1 1 d .
H2 H 0.7833 1.0550 0.7358 0.085 Uiso 1 1 calc R
C3 C 0.80755(11) 0.7583(7) 0.71800(15) 0.0709(11) Uani 1 1 d .
H3 H 0.8340 0.7784 0.7447 0.085 Uiso 1 1 calc R
C4 C 0.79868(10) 0.5623(7) 0.68376(16) 0.0674(10) Uani 1 1 d .
H4 H 0.8191 0.4496 0.6871 0.081 Uiso 1 1 calc R
C5 C 0.75929(10) 0.5341(5) 0.64444(14) 0.0547(8) Uani 1 1 d .
H5 H 0.7535 0.4012 0.6215 0.066 Uiso 1 1 calc R
C6 C 0.72850(9) 0.6981(5) 0.63842(12) 0.0449(7) Uani 1 1 d .
C7 C 0.68561(9) 0.6608(5) 0.59772(13) 0.0458(7) Uani 1 1 d .
C8 C 0.66937(9) 0.8140(5) 0.54755(13) 0.0513(8) Uani 1 1 d .
H8 H 0.6416 0.7915 0.5256 0.062 Uiso 1 1 calc R
C9 C 0.69009(9) 0.9837(5) 0.52968(13) 0.0494(8) Uani 1 1 d .
H9 H 0.7178 1.0095 0.5517 0.059 Uiso 1 1 calc R
C10 C 0.67265(9) 1.1336(5) 0.47787(13) 0.0493(8) Uani 1 1 d .
C11 C 0.69333(10) 1.3338(5) 0.47100(14) 0.0557(8) Uani 1 1 d .
H11 H 0.7184 1.3714 0.4990 0.067 Uiso 1 1 calc R
C12 C 0.67712(12) 1.4791(6) 0.42293(16) 0.0664(10) Uani 1 1 d .
H12 H 0.6916 1.6122 0.4188 0.080 Uiso 1 1 calc R
C13 C 0.64014(13) 1.4289(7) 0.38155(17) 0.0736(11) Uani 1 1 d .
H13 H 0.6292 1.5282 0.3497 0.088 Uiso 1 1 calc R
C14 C 0.61927(12) 1.2313(7) 0.38728(16) 0.0776(11) Uani 1 1 d .
H14 H 0.5941 1.1960 0.3590 0.093 Uiso 1 1 calc R
C15 C 0.63527(10) 1.0832(6) 0.43479(15) 0.0666(10) Uani 1 1 d .
H15 H 0.6209 0.9488 0.4379 0.080 Uiso 1 1 calc R
C16 C 0.66351(9) 0.4785(5) 0.60901(13) 0.0513(8) Uani 1 1 d .
H16 H 0.6768 0.3980 0.6437 0.062 Uiso 1 1 calc R
C17 C 0.62372(10) 0.3878(6) 0.57759(14) 0.0540(8) Uani 1 1 d .
C18 C 0.60323(11) 0.1962(6) 0.58610(17) 0.0688(10) Uani 1 1 d .
H18 H 0.6131 0.0946 0.6178 0.083 Uiso 1 1 calc R
C19 C 0.56453(10) 0.3465(6) 0.50771(16) 0.0619(9) Uani 1 1 d .
C20 C 0.53262(10) 0.4058(7) 0.45310(16) 0.0640(10) Uani 1 1 d .
C21 C 0.49915(12) 0.2607(8) 0.43145(18) 0.0877(13) Uani 1 1 d .
H21 H 0.4967 0.1284 0.4526 0.105 Uiso 1 1 calc R
C22 C 0.46949(13) 0.3097(10) 0.3790(2) 0.1030(15) Uani 1 1 d .
H22 H 0.4469 0.2105 0.3650 0.124 Uiso 1 1 calc R
C23 C 0.47261(12) 0.5011(11) 0.34709(19) 0.0957(13) Uani 1 1 d U
C24 C 0.50521(12) 0.6514(9) 0.36875(19) 0.0940(14) Uani 1 1 d .
H24 H 0.5072 0.7850 0.3478 0.113 Uiso 1 1 calc R
C25 C 0.53500(11) 0.6029(8) 0.42185(17) 0.0801(12) Uani 1 1 d .
H25 H 0.5570 0.7051 0.4366 0.096 Uiso 1 1 calc R
C26 C 0.44091(16) 0.5490(13) 0.2895(2) 0.1180(16) Uani 1 1 d U
F1 F 0.43246(19) 0.7605(9) 0.2784(2) 0.263(3) Uani 1 1 d .
F2 F 0.45143(11) 0.4670(12) 0.24386(15) 0.245(3) Uani 1 1 d .
F3 F 0.40453(10) 0.4531(9) 0.28395(16) 0.1937(19) Uani 1 1 d .
N1 N 0.56595(9) 0.1694(5) 0.54212(14) 0.0735(9) Uani 1 1 d .
O1 O 0.59828(6) 0.4892(4) 0.52632(9) 0.0567(6) Uani 1 1 d .

loop_
_atom_site_aniso_label
_atom_site_aniso_U_11
_atom_site_aniso_U_22
_atom_site_aniso_U_33
_atom_site_aniso_U_23
_atom_site_aniso_U_13
_atom_site_aniso_U_12
C1 0.076(2) 0.050(2) 0.0501(19) -0.0015(16) 0.0158(18) 0.0014(17)
C2 0.093(3) 0.065(2) 0.047(2) -0.0042(18) 0.008(2) -0.021(2)
C3 0.062(2) 0.088(3) 0.056(2) 0.010(2) 0.0053(18) -0.019(2)
C4 0.056(2) 0.078(3) 0.067(2) 0.009(2) 0.0133(18) 0.0070(19)
C5 0.0570(19) 0.0501(19) 0.0563(19) -0.0024(16) 0.0140(16) -0.0002(16)
C6 0.0557(18) 0.0431(17) 0.0376(16) 0.0045(14) 0.0151(14) -0.0017(15)
C7 0.0503(17) 0.0453(18) 0.0426(16) 0.0014(14) 0.0139(14) 0.0022(14)
C8 0.0510(17) 0.0524(19) 0.0489(18) 0.0054(16) 0.0108(15) -0.0004(15)
C9 0.0519(18) 0.0515(19) 0.0450(17) 0.0022(15) 0.0136(15) 0.0017(15)
C10 0.0581(19) 0.050(2) 0.0417(17) 0.0039(15) 0.0174(15) 0.0047(15)
C11 0.064(2) 0.055(2) 0.0488(18) 0.0024(16) 0.0180(16) 0.0032(17)
C12 0.084(3) 0.059(2) 0.061(2) 0.0148(19) 0.030(2) 0.0032(19)
C13 0.085(3) 0.077(3) 0.058(2) 0.024(2) 0.019(2) 0.015(2)
C14 0.070(2) 0.097(3) 0.057(2) 0.019(2) 0.0035(18) 0.005(2)
C15 0.060(2) 0.074(2) 0.060(2) 0.0132(19) 0.0057(17) -0.0074(18)
C16 0.0509(18) 0.056(2) 0.0456(17) 0.0043(15) 0.0115(15) 0.0006(16)
C17 0.0537(19) 0.057(2) 0.0542(19) 0.0053(16) 0.0185(16) 0.0013(16)
C18 0.060(2) 0.070(2) 0.077(2) 0.014(2) 0.0210(19) -0.0048(19)
C19 0.0484(19) 0.072(3) 0.069(2) -0.004(2) 0.0213(17) -0.0063(18)
C20 0.0457(19) 0.085(3) 0.062(2) -0.007(2) 0.0165(17) -0.0070(18)
C21 0.070(2) 0.114(3) 0.077(3) -0.011(2) 0.014(2) -0.028(2)
C22 0.071(3) 0.149(5) 0.082(3) -0.022(3) 0.008(2) -0.027(3)
C23 0.056(2) 0.166(4) 0.061(2) -0.014(3) 0.0076(18) 0.001(3)
C24 0.067(3) 0.132(4) 0.078(3) 0.015(3) 0.010(2) 0.002(3)
C25 0.056(2) 0.098(3) 0.077(3) 0.007(2) 0.0024(19) -0.010(2)
C26 0.075(3) 0.189(4) 0.079(3) -0.007(3) 0.003(2) -0.006(3)
F1 0.313(7) 0.191(4) 0.171(4) 0.048(3) -0.132(4) -0.004(4)
F2 0.126(3) 0.528(10) 0.069(2) -0.045(3) 0.0053(18) 0.041(4)
F3 0.086(2) 0.331(6) 0.136(3) 0.007(3) -0.0200(19) -0.012(3)
N1 0.0605(18) 0.077(2) 0.083(2) 0.0060(18) 0.0197(16) -0.0150(16)
O1 0.0474(12) 0.0644(14) 0.0568(13) 0.0019(11) 0.0115(11) -0.0064(11)

loop_
_atom_type_symbol
_atom_type_description
_atom_type_scat_dispersion_real
_atom_type_scat_dispersion_imag
_atom_type_scat_source
C C 0.0033 0.0016 'International Tables Vol C Tables 4.2.6.8 and 6.1.1.4'
H H 0.0000 0.0000 'International Tables Vol C Tables 4.2.6.8 and 6.1.1.4'
F F 0.0171 0.0103 'International Tables Vol C Tables 4.2.6.8 and 6.1.1.4'
N N 0.0061 0.0033 'International Tables Vol C Tables 4.2.6.8 and 6.1.1.4'
O O 0.0106 0.0060 'International Tables Vol C Tables 4.2.6.8 and 6.1.1.4'

loop_
_geom_angle_atom_site_label_1
_geom_angle_atom_site_label_2
_geom_angle_atom_site_label_3
_geom_angle
C2 C1 C6 120.9(3)
C3 C2 C1 120.4(3)
C2 C3 C4 119.7(3)
C3 C4 C5 119.6(3)
C6 C5 C4 121.5(3)
C5 C6 C1 117.9(3)
C5 C6 C7 120.8(3)
C1 C6 C7 121.2(3)
C16 C7 C8 122.5(3)
C16 C7 C6 117.5(3)
C8 C7 C6 120.0(3)
C9 C8 C7 126.7(3)
C8 C9 C10 125.1(3)
C11 C10 C15 117.7(3)
C11 C10 C9 119.9(3)
C15 C10 C9 122.3(3)
C10 C11 C12 120.9(3)
C13 C12 C11 120.7(3)
C12 C13 C14 119.5(3)
C13 C14 C15 120.5(3)
C14 C15 C10 120.7(3)
C7 C16 C17 131.7(3)
C18 C17 O1 105.5(3)
C18 C17 C16 131.7(3)
O1 C17 C16 122.8(3)
C17 C18 N1 111.7(3)
N1 C19 O1 113.7(3)
N1 C19 C20 128.4(3)
O1 C19 C20 117.9(3)
C25 C20 C21 118.6(4)
C25 C20 C19 121.8(3)
C21 C20 C19 119.6(4)
C22 C21 C20 120.5(4)
C23 C22 C21 120.8(4)
C22 C23 C24 119.6(4)
C22 C23 C26 120.3(5)
C24 C23 C26 120.1(6)
C23 C24 C25 119.6(5)
C20 C25 C24 120.9(4)
F1 C26 F2 106.8(6)
F1 C26 F3 104.5(6)
F2 C26 F3 101.8(5)
F1 C26 C23 115.2(6)
F2 C26 C23 112.7(5)
F3 C26 C23 114.6(5)
C19 N1 C18 103.9(3)
C19 O1 C17 105.3(3)

loop_
_geom_bond_atom_site_label_1
_geom_bond_atom_site_label_2
_geom_bond_distance
C1 C2 1.380(5)
C1 C6 1.382(4)
C2 C3 1.363(5)
C3 C4 1.377(5)
C4 C5 1.381(4)
C5 C6 1.375(4)
C6 C7 1.489(4)
C7 C16 1.354(4)
C7 C8 1.448(4)
C8 C9 1.330(4)
C9 C10 1.469(4)
C10 C11 1.384(4)
C10 C15 1.392(4)
C11 C12 1.385(4)
C12 C13 1.364(5)
C13 C14 1.367(5)
C14 C15 1.385(5)
C16 C17 1.420(4)
C17 C18 1.348(4)
C17 O1 1.387(4)
C18 N1 1.378(4)
C19 N1 1.297(4)
C19 O1 1.364(4)
C19 C20 1.451(5)
C20 C25 1.371(5)
C20 C21 1.374(5)
C21 C22 1.368(6)
C22 C23 1.357(6)
C23 C24 1.373(6)
C23 C26 1.482(6)
C24 C25 1.380(5)
C26 F1 1.276(7)
C26 F2 1.287(6)
C26 F3 1.299(6)
